data_1502941
loop_
_publ_author_name
'Samarakoon, Thiwanka B.'
'Hur, Moon Y.'
'Kurtz, Ryan D.'
'Hanson, Paul R.'

_publ_section_title
;
 A formal [4 + 4] complementary ambiphile pairing reaction: a new
 cyclization pathway for ortho-quinone methides.
;
_journal_issue 10
_journal_name_full 'Organic letters'
_journal_page_first 2182
_journal_page_last 2185
_journal_paper_doi 10.1021/ol100495w
_journal_volume 12
_journal_year 2010
_chemical_absolute_configuration ad
_chemical_formula_sum 'C19 H20 Br N O5 S'
_chemical_formula_weight 454.33
_chemical_name_systematic
; 
 ? 
;
_space_group_IT_number 19
_symmetry_cell_setting orthorhombic
_symmetry_space_group_name_Hall 'P 2ac 2ab'
_symmetry_space_group_name_H-M 'P 21 21 21'
_atom_sites_solution_hydrogens geom
_atom_sites_solution_primary direct
_atom_sites_solution_secondary difmap
_audit_creation_method SHELXTL
_cell_angle_alpha 90.00
_cell_angle_beta 90.00
_cell_angle_gamma 90.00
_cell_formula_units_Z 4
_cell_length_a 7.9647(19)
_cell_length_b 10.191(2)
_cell_length_c 24.500(6)
_cell_measurement_reflns_used 1571
_cell_measurement_temperature 100(2)
_cell_measurement_theta_max 18.31
_cell_measurement_theta_min 3.88
_cell_volume 1988.6(8)
_computing_cell_refinement 'Bruker SAINT'
_computing_data_collection 'Bruker SMART'
_computing_data_reduction 'Bruker SAINT'
_computing_molecular_graphics 'Bruker SHELXTL'
_computing_publication_material 'Bruker SHELXTL'
_computing_structure_refinement 'Bruker SHELXTL'
_computing_structure_solution 'Bruker SHELXTL'
_diffrn_ambient_temperature 100(2)
_diffrn_measured_fraction_theta_full 0.996
_diffrn_measured_fraction_theta_max 0.996
_diffrn_measurement_device_type 'Bruker SMART APEX CCD'
_diffrn_measurement_method '\f and \w scans'
_diffrn_radiation_monochromator graphite
_diffrn_radiation_source 'fine-focus sealed tube'
_diffrn_radiation_type MoK\a
_diffrn_radiation_wavelength 0.71073
_diffrn_reflns_av_R_equivalents 0.0932
_diffrn_reflns_av_sigmaI/netI 0.0968
_diffrn_reflns_limit_h_max 10
_diffrn_reflns_limit_h_min -10
_diffrn_reflns_limit_k_max 13
_diffrn_reflns_limit_k_min -13
_diffrn_reflns_limit_l_max 31
_diffrn_reflns_limit_l_min -33
_diffrn_reflns_number 20488
_diffrn_reflns_theta_full 28.70
_diffrn_reflns_theta_max 28.70
_diffrn_reflns_theta_min 3.88
_diffrn_standards_decay_% 0.00
_diffrn_standards_number 0
_exptl_absorpt_coefficient_mu 2.201
_exptl_absorpt_correction_T_max 1.000
_exptl_absorpt_correction_T_min 0.930
_exptl_absorpt_correction_type multi-scan
_exptl_crystal_colour colourless
_exptl_crystal_density_diffrn 1.517
_exptl_crystal_density_method 'not measured'
_exptl_crystal_description parallelepiped
_exptl_crystal_F_000 928
_exptl_crystal_size_max 0.09
_exptl_crystal_size_mid 0.05
_exptl_crystal_size_min 0.05
_refine_diff_density_max 0.576
_refine_diff_density_min -0.513
_refine_diff_density_rms 0.079
_refine_ls_abs_structure_details 'Flack H D (1983), Acta Cryst. A39, 876-881'
_refine_ls_abs_structure_Flack 0.010(11)
_refine_ls_extinction_method none
_refine_ls_goodness_of_fit_ref 0.982
_refine_ls_hydrogen_treatment noref
_refine_ls_matrix_type full
_refine_ls_number_parameters 247
_refine_ls_number_reflns 5117
_refine_ls_number_restraints 0
_refine_ls_restrained_S_all 0.982
_refine_ls_R_factor_all 0.0964
_refine_ls_R_factor_gt 0.0580
_refine_ls_shift/su_max 0.001
_refine_ls_shift/su_mean 0.000
_refine_ls_structure_factor_coef Fsqd
_refine_ls_weighting_details 'calc w=1/[\s^2^(Fo^2^)+(0.0354P)^2^+0.0000P] where P=(Fo^2^+2Fc^2^)/3'
_refine_ls_weighting_scheme calc
_refine_ls_wR_factor_gt 0.0966
_refine_ls_wR_factor_ref 0.1071
_reflns_number_gt 3567
_reflns_number_total 5117
_reflns_threshold_expression >2sigma(I)
_cod_data_source_file ol100495w_si_003.cif
_cod_data_source_block k64h
_cod_depositor_comments
;
The following automatic conversions were performed:

'_symmetry_cell_setting' value 'Orthorhombic' changed to
'orthorhombic' according to
/home/saulius/struct/CIF-dictionaries/cif_core.dic dictionary named
'cif_core.dic' version 2.4.2 from 2011-04-26.

Automatic conversion script
Id: cif_fix_values 1715 2011-07-08 13:25:40Z adriana 
;
_cod_original_cell_volume 1988.7(8)
_cod_original_sg_symbol_H-M P2(1)2(1)2(1)
_cod_database_code 1502941

loop_
_symmetry_equiv_pos_as_xyz
'x, y, z'
'-x+1/2, -y, z+1/2'
'-x, y+1/2, -z+1/2'
'x+1/2, -y+1/2, -z'

loop_
_atom_site_label
_atom_site_type_symbol
_atom_site_fract_x
_atom_site_fract_y
_atom_site_fract_z
_atom_site_U_iso_or_equiv
_atom_site_adp_type
_atom_site_occupancy
_atom_site_symmetry_multiplicity
_atom_site_calc_flag
_atom_site_refinement_flags
Br Br 1.05930(6) 0.00399(5) 0.78645(2) 0.05430(18) Uani 1 1 d .
S S 0.42366(14) -0.15348(9) 0.64101(4) 0.0233(2) Uani 1 1 d .
O1 O 0.4534(3) 0.0862(2) 0.71103(11) 0.0231(6) Uani 1 1 d .
O2 O 0.4778(4) -0.2605(3) 0.60726(11) 0.0300(7) Uani 1 1 d .
O3 O 0.2956(4) -0.1748(3) 0.68091(12) 0.0297(7) Uani 1 1 d .
O4 O 0.6706(4) 0.0719(3) 0.57748(12) 0.0366(8) Uani 1 1 d .
O5 O 0.5403(4) 0.1756(3) 0.50910(12) 0.0394(8) Uani 1 1 d .
N N 0.3573(4) -0.0391(3) 0.60070(12) 0.0221(8) Uani 1 1 d .
C1 C 0.6052(5) -0.0983(4) 0.67606(16) 0.0215(9) Uani 1 1 d .
C2 C 0.7490(5) -0.1752(4) 0.67475(18) 0.0296(10) Uani 1 1 d .
H2 H 0.7522 -0.2512 0.6523 0.035 Uiso 1 1 calc R
C3 C 0.8875(5) -0.1420(4) 0.70580(19) 0.0332(11) Uani 1 1 d .
H3 H 0.9869 -0.1934 0.7044 0.040 Uiso 1 1 calc R
C4 C 0.8782(5) -0.0322(4) 0.73908(18) 0.0296(10) Uani 1 1 d .
C5 C 0.7385(5) 0.0473(4) 0.73988(16) 0.0254(9) Uani 1 1 d .
H5 H 0.7358 0.1237 0.7621 0.031 Uiso 1 1 calc R
C6 C 0.6027(4) 0.0142(4) 0.70790(15) 0.0205(8) Uani 1 1 d .
C7 C 0.4408(5) 0.1995(3) 0.67830(15) 0.0214(8) Uani 1 1 d .
C8 C 0.5262(5) 0.3131(4) 0.69146(16) 0.0241(9) Uani 1 1 d .
H8 H 0.6027 0.3150 0.7212 0.029 Uiso 1 1 calc R
C9 C 0.4977(6) 0.4245(4) 0.66011(17) 0.0311(10) Uani 1 1 d .
H9 H 0.5550 0.5037 0.6686 0.037 Uiso 1 1 calc R
C10 C 0.3872(6) 0.4214(4) 0.61696(18) 0.0325(11) Uani 1 1 d .
H10 H 0.3678 0.4984 0.5961 0.039 Uiso 1 1 calc R
C11 C 0.3045(6) 0.3064(4) 0.60395(18) 0.0294(10) Uani 1 1 d .
H11 H 0.2286 0.3049 0.5740 0.035 Uiso 1 1 calc R
C12 C 0.3315(5) 0.1924(4) 0.63439(16) 0.0222(9) Uani 1 1 d .
C13 C 0.2444(5) 0.0654(4) 0.62096(18) 0.0261(9) Uani 1 1 d .
H13A H 0.1865 0.0332 0.6541 0.031 Uiso 1 1 calc R
H13B H 0.1576 0.0827 0.5929 0.031 Uiso 1 1 calc R
C14 C 0.4253(6) -0.0279(4) 0.54493(15) 0.0279(9) Uani 1 1 d .
H14 H 0.4918 -0.1096 0.5382 0.034 Uiso 1 1 calc R
C15 C 0.2884(6) -0.0239(5) 0.50084(17) 0.0354(11) Uani 1 1 d .
H15 H 0.2348 0.0648 0.5013 0.042 Uiso 1 1 calc R
C16 C 0.1522(7) -0.1281(5) 0.51261(19) 0.0512(15) Uani 1 1 d .
H16A H 0.0662 -0.1248 0.4840 0.077 Uiso 1 1 calc R
H16B H 0.1004 -0.1103 0.5481 0.077 Uiso 1 1 calc R
H16C H 0.2037 -0.2155 0.5131 0.077 Uiso 1 1 calc R
C17 C 0.3652(8) -0.0473(5) 0.44411(19) 0.0563(16) Uani 1 1 d .
H17A H 0.4491 0.0207 0.4365 0.084 Uiso 1 1 calc R
H17B H 0.2765 -0.0436 0.4164 0.084 Uiso 1 1 calc R
H17C H 0.4190 -0.1337 0.4432 0.084 Uiso 1 1 calc R
C18 C 0.5483(6) 0.0859(4) 0.54085(16) 0.0295(10) Uani 1 1 d .
C19 C 0.7899(6) 0.1788(5) 0.5815(2) 0.0475(13) Uani 1 1 d .
H19A H 0.8626 0.1649 0.6133 0.071 Uiso 1 1 calc R
H19B H 0.7293 0.2619 0.5857 0.071 Uiso 1 1 calc R
H19C H 0.8586 0.1819 0.5484 0.071 Uiso 1 1 calc R

loop_
_atom_site_aniso_label
_atom_site_aniso_U_11
_atom_site_aniso_U_22
_atom_site_aniso_U_33
_atom_site_aniso_U_23
_atom_site_aniso_U_13
_atom_site_aniso_U_12
Br 0.0344(2) 0.0460(3) 0.0825(4) -0.0224(3) -0.0279(3) 0.0084(3)
S 0.0273(5) 0.0192(5) 0.0234(5) 0.0017(4) -0.0020(5) -0.0028(5)
O1 0.0236(14) 0.0221(13) 0.0235(14) 0.0007(12) 0.0022(13) 0.0040(11)
O2 0.0391(18) 0.0193(14) 0.0316(17) -0.0017(12) -0.0078(14) -0.0018(13)
O3 0.0320(17) 0.0275(16) 0.0296(17) 0.0082(13) -0.0021(14) -0.0061(13)
O4 0.0304(17) 0.0412(18) 0.0381(19) 0.0140(15) -0.0015(15) -0.0039(14)
O5 0.0420(19) 0.0398(18) 0.0364(18) 0.0143(15) 0.0032(16) 0.0022(16)
N 0.0287(18) 0.0187(18) 0.0188(18) 0.0019(13) -0.0023(14) -0.0001(13)
C1 0.025(2) 0.0187(19) 0.020(2) 0.0028(16) -0.0029(17) -0.0019(16)
C2 0.031(2) 0.027(2) 0.031(3) -0.003(2) 0.001(2) 0.0042(19)
C3 0.023(2) 0.027(2) 0.049(3) -0.005(2) 0.000(2) 0.0049(17)
C4 0.021(2) 0.030(2) 0.039(3) 0.0001(19) -0.0060(18) -0.0028(16)
C5 0.031(2) 0.019(2) 0.026(2) -0.0025(17) 0.0006(19) 0.0016(17)
C6 0.0234(18) 0.0197(19) 0.0184(19) 0.0059(17) 0.0010(15) 0.0034(16)
C7 0.025(2) 0.0192(18) 0.020(2) -0.0021(15) 0.0054(19) 0.0096(18)
C8 0.025(2) 0.026(2) 0.022(2) -0.0056(16) -0.0003(17) 0.0046(17)
C9 0.035(2) 0.019(2) 0.040(3) -0.0058(18) 0.000(2) -0.0013(17)
C10 0.042(3) 0.023(2) 0.032(2) 0.0029(19) -0.003(2) 0.0077(19)
C11 0.033(2) 0.029(2) 0.026(2) 0.0008(19) -0.003(2) 0.0094(19)
C12 0.021(2) 0.022(2) 0.023(2) 0.0004(17) 0.0011(18) 0.0046(16)
C13 0.023(2) 0.028(2) 0.027(2) -0.0004(18) -0.0038(18) 0.0047(18)
C14 0.039(2) 0.024(2) 0.020(2) 0.0003(16) -0.002(2) 0.003(2)
C15 0.049(3) 0.034(3) 0.023(2) -0.0015(19) -0.007(2) -0.006(2)
C16 0.069(4) 0.051(3) 0.033(3) -0.001(2) -0.014(3) -0.018(3)
C17 0.086(4) 0.056(4) 0.027(3) -0.009(2) -0.012(3) 0.014(3)
C18 0.034(2) 0.030(2) 0.024(2) -0.0011(18) 0.006(2) 0.008(2)
C19 0.029(3) 0.058(3) 0.056(3) 0.013(3) 0.002(2) -0.014(2)

loop_
_atom_type_symbol
_atom_type_description
_atom_type_scat_dispersion_real
_atom_type_scat_dispersion_imag
_atom_type_scat_source
C C 0.0033 0.0016 'International Tables Vol C Tables 4.2.6.8 and 6.1.1.4'
H H 0.0000 0.0000 'International Tables Vol C Tables 4.2.6.8 and 6.1.1.4'
N N 0.0061 0.0033 'International Tables Vol C Tables 4.2.6.8 and 6.1.1.4'
O O 0.0106 0.0060 'International Tables Vol C Tables 4.2.6.8 and 6.1.1.4'
S S 0.1246 0.1234 'International Tables Vol C Tables 4.2.6.8 and 6.1.1.4'
Br Br -0.2901 2.4595 'International Tables Vol C Tables 4.2.6.8 and 6.1.1.4'

loop_
_geom_angle_atom_site_label_1
_geom_angle_atom_site_label_2
_geom_angle_atom_site_label_3
_geom_angle
O3 S O2 119.53(18)
O3 S N 107.11(17)
O2 S N 107.12(16)
O3 S C1 107.38(18)
O2 S C1 105.98(18)
N S C1 109.49(17)
C6 O1 C7 117.3(3)
C18 O4 C19 116.4(3)
C14 N C13 118.6(3)
C14 N S 120.1(3)
C13 N S 120.8(3)
C6 C1 C2 119.4(4)
C6 C1 S 121.6(3)
C2 C1 S 118.8(3)
C3 C2 C1 120.5(4)
C3 C2 H2 119.8
C1 C2 H2 119.8
C2 C3 C4 118.6(4)
C2 C3 H3 120.7
C4 C3 H3 120.7
C5 C4 C3 121.7(4)
C5 C4 Br 119.6(3)
C3 C4 Br 118.6(3)
C4 C5 C6 118.8(4)
C4 C5 H5 120.6
C6 C5 H5 120.6
C5 C6 C1 120.8(3)
C5 C6 O1 120.5(3)
C1 C6 O1 118.4(3)
C8 C7 C12 122.3(3)
C8 C7 O1 121.2(4)
C12 C7 O1 116.4(3)
C7 C8 C9 118.4(4)
C7 C8 H8 120.8
C9 C8 H8 120.8
C10 C9 C8 120.7(4)
C10 C9 H9 119.7
C8 C9 H9 119.7
C9 C10 C11 120.1(4)
C9 C10 H10 119.9
C11 C10 H10 119.9
C10 C11 C12 120.6(4)
C10 C11 H11 119.7
C12 C11 H11 119.7
C7 C12 C11 117.9(4)
C7 C12 C13 120.3(3)
C11 C12 C13 121.8(4)
N C13 C12 114.3(3)
N C13 H13A 108.7
C12 C13 H13A 108.7
N C13 H13B 108.7
C12 C13 H13B 108.7
H13A C13 H13B 107.6
N C14 C18 110.9(3)
N C14 C15 113.1(4)
C18 C14 C15 113.0(3)
N C14 H14 106.4
C18 C14 H14 106.4
C15 C14 H14 106.4
C14 C15 C17 110.4(4)
C14 C15 C16 110.4(3)
C17 C15 C16 110.0(4)
C14 C15 H15 108.6
C17 C15 H15 108.6
C16 C15 H15 108.6
C15 C16 H16A 109.5
C15 C16 H16B 109.5
H16A C16 H16B 109.5
C15 C16 H16C 109.5
H16A C16 H16C 109.5
H16B C16 H16C 109.5
C15 C17 H17A 109.5
C15 C17 H17B 109.5
H17A C17 H17B 109.5
C15 C17 H17C 109.5
H17A C17 H17C 109.5
H17B C17 H17C 109.5
O5 C18 O4 123.8(4)
O5 C18 C14 126.0(4)
O4 C18 C14 110.2(3)
O4 C19 H19A 109.5
O4 C19 H19B 109.5
H19A C19 H19B 109.5
O4 C19 H19C 109.5
H19A C19 H19C 109.5
H19B C19 H19C 109.5

loop_
_geom_bond_atom_site_label_1
_geom_bond_atom_site_label_2
_geom_bond_distance
Br C4 1.888(4)
S O3 1.429(3)
S O2 1.435(3)
S N 1.617(3)
S C1 1.773(4)
O1 C6 1.400(4)
O1 C7 1.409(4)
O4 C18 1.332(5)
O4 C19 1.449(5)
O5 C18 1.202(5)
N C14 1.474(5)
N C13 1.479(5)
C1 C6 1.386(5)
C1 C2 1.388(5)
C2 C3 1.382(6)
C2 H2 0.9500
C3 C4 1.387(6)
C3 H3 0.9500
C4 C5 1.377(5)
C5 C6 1.378(5)
C5 H5 0.9500
C7 C8 1.381(5)
C7 C12 1.385(5)
C8 C9 1.390(5)
C8 H8 0.9500
C9 C10 1.376(6)
C9 H9 0.9500
C10 C11 1.381(6)
C10 H10 0.9500
C11 C12 1.397(5)
C11 H11 0.9500
C12 C13 1.505(5)
C13 H13A 0.9900
C13 H13B 0.9900
C14 C18 1.522(6)
C14 C15 1.536(6)
C14 H14 1.0000
C15 C17 1.537(6)
C15 C16 1.545(7)
C15 H15 1.0000
C16 H16A 0.9800
C16 H16B 0.9800
C16 H16C 0.9800
C17 H17A 0.9800
C17 H17B 0.9800
C17 H17C 0.9800
C19 H19A 0.9800
C19 H19B 0.9800
C19 H19C 0.9800

loop_
_geom_torsion_atom_site_label_1
_geom_torsion_atom_site_label_2
_geom_torsion_atom_site_label_3
_geom_torsion_atom_site_label_4
_geom_torsion
O3 S N C14 -156.8(3)
O2 S N C14 -27.5(3)
C1 S N C14 87.0(3)
O3 S N C13 30.8(3)
O2 S N C13 160.2(3)
C1 S N C13 -85.3(3)
O3 S C1 C6 -58.5(4)
O2 S C1 C6 172.7(3)
N S C1 C6 57.5(4)
O3 S C1 C2 116.6(3)
O2 S C1 C2 -12.2(4)
N S C1 C2 -127.4(3)
C6 C1 C2 C3 1.5(6)
S C1 C2 C3 -173.7(3)
C1 C2 C3 C4 1.4(7)
C2 C3 C4 C5 -3.1(7)
C2 C3 C4 Br 174.2(3)
C3 C4 C5 C6 2.0(6)
Br C4 C5 C6 -175.4(3)
C4 C5 C6 C1 1.0(6)
C4 C5 C6 O1 174.6(3)
C2 C1 C6 C5 -2.7(6)
S C1 C6 C5 172.3(3)
C2 C1 C6 O1 -176.5(3)
S C1 C6 O1 -1.4(5)
C7 O1 C6 C5 86.0(4)
C7 O1 C6 C1 -100.3(4)
C6 O1 C7 C8 -74.4(4)
C6 O1 C7 C12 109.0(4)
C12 C7 C8 C9 1.6(6)
O1 C7 C8 C9 -174.8(3)
C7 C8 C9 C10 -0.2(6)
C8 C9 C10 C11 -0.7(6)
C9 C10 C11 C12 0.1(6)
C8 C7 C12 C11 -2.1(6)
O1 C7 C12 C11 174.4(3)
C8 C7 C12 C13 178.6(4)
O1 C7 C12 C13 -4.9(5)
C10 C11 C12 C7 1.2(6)
C10 C11 C12 C13 -179.5(4)
C14 N C13 C12 -73.3(4)
S N C13 C12 99.2(4)
C7 C12 C13 N -68.3(5)
C11 C12 C13 N 112.5(4)
C13 N C14 C18 68.1(4)
S N C14 C18 -104.4(3)
C13 N C14 C15 -60.0(4)
S N C14 C15 127.5(3)
N C14 C15 C17 -165.8(4)
C18 C14 C15 C17 67.2(5)
N C14 C15 C16 -43.9(5)
C18 C14 C15 C16 -170.9(4)
C19 O4 C18 O5 5.9(6)
C19 O4 C18 C14 -175.0(4)
N C14 C18 O5 -124.6(4)
C15 C14 C18 O5 3.6(6)
N C14 C18 O4 56.3(4)
C15 C14 C18 O4 -175.5(3)
